data_7110119
loop_
_publ_author_name
'Fabrice Pointillart'
'Boris Le Guennic'
'Stephane Golhen'
'Olivier Cador'
'Lahcene Ouahab'

_publ_section_title
;
 Slow magnetic relaxation in radical cation tetrathiafulvalene-based
 lanthanide(III) dinuclear complexes
;
_journal_name_full Chem.Commun.
_journal_page_first 11632
_journal_paper_doi 10.1039/c3cc47087c
_journal_volume 49
_journal_year 2013
_chemical_formula_sum 'C33 H22 Cl2 F18 N2 O12 S10 Yb'
_chemical_formula_weight 1545.07
_chemical_name_systematic
;
 ?
;
_space_group_IT_number 2
_symmetry_cell_setting triclinic
_symmetry_space_group_name_Hall '-P 1'
_symmetry_space_group_name_H-M 'P -1'
_atom_sites_solution_hydrogens geom
_atom_sites_solution_primary direct
_atom_sites_solution_secondary difmap
_audit_creation_method SHELXL-97
_cell_angle_alpha 104.0650(10)
_cell_angle_beta 106.1300(10)
_cell_angle_gamma 109.7300(10)
_cell_formula_units_Z 2
_cell_length_a 12.2410(3)
_cell_length_b 14.6820(4)
_cell_length_c 17.4120(4)
_cell_measurement_reflns_used 9918
_cell_measurement_temperature 150(2)
_cell_measurement_theta_max 24.51
_cell_measurement_theta_min 2.39
_cell_volume 2626.04(12)
_computing_structure_refinement 'SHELXL-97 (Sheldrick, 1997)'
_diffrn_ambient_temperature 150(2)
_diffrn_measured_fraction_theta_full 0.947
_diffrn_measured_fraction_theta_max 0.947
_diffrn_radiation_monochromator graphite
_diffrn_radiation_source 'fine-focus sealed tube'
_diffrn_radiation_type MoK\a
_diffrn_radiation_wavelength 0.71073
_diffrn_reflns_av_R_equivalents 0.0390
_diffrn_reflns_av_sigmaI/netI 0.0476
_diffrn_reflns_limit_h_max 15
_diffrn_reflns_limit_h_min -15
_diffrn_reflns_limit_k_max 19
_diffrn_reflns_limit_k_min -19
_diffrn_reflns_limit_l_max 22
_diffrn_reflns_limit_l_min -22
_diffrn_reflns_number 40683
_diffrn_reflns_theta_full 27.52
_diffrn_reflns_theta_max 27.52
_diffrn_reflns_theta_min 1.31
_exptl_absorpt_coefficient_mu 2.401
_exptl_absorpt_correction_T_max 0.681
_exptl_absorpt_correction_T_min 0.601
_exptl_absorpt_correction_type multi-scan
_exptl_crystal_colour black
_exptl_crystal_density_diffrn 1.954
_exptl_crystal_density_method 'not measured'
_exptl_crystal_description block
_exptl_crystal_F_000 1512
_exptl_crystal_size_max 0.19
_exptl_crystal_size_mid 0.14
_exptl_crystal_size_min 0.08
_refine_diff_density_max 2.978
_refine_diff_density_min -2.740
_refine_diff_density_rms 0.305
_refine_ls_extinction_method none
_refine_ls_goodness_of_fit_ref 1.073
_refine_ls_hydrogen_treatment constr
_refine_ls_matrix_type full
_refine_ls_number_parameters 717
_refine_ls_number_reflns 11441
_refine_ls_number_restraints 0
_refine_ls_restrained_S_all 1.073
_refine_ls_R_factor_all 0.1066
_refine_ls_R_factor_gt 0.0765
_refine_ls_shift/su_max 0.000
_refine_ls_shift/su_mean 0.000
_refine_ls_structure_factor_coef Fsqd
_refine_ls_weighting_details 'calc w=1/[\s^2^(Fo^2^)+(0.1317P)^2^+22.2163P] where P=(Fo^2^+2Fc^2^)/3'
_refine_ls_weighting_scheme calc
_refine_ls_wR_factor_gt 0.2073
_refine_ls_wR_factor_ref 0.2446
_reflns_number_gt 8620
_reflns_number_total 11441
_reflns_threshold_expression >2sigma(I)
_cod_data_source_file c3cc47087c.txt
_cod_data_source_block import-fpr519-2
_cod_original_cell_volume 2626.03(11)
_cod_original_sg_symbol_H-M P-1
_cod_database_code 7110119

loop_
_symmetry_equiv_pos_as_xyz
'x, y, z'
'-x, -y, -z'

loop_
_atom_site_label
_atom_site_type_symbol
_atom_site_fract_x
_atom_site_fract_y
_atom_site_fract_z
_atom_site_U_iso_or_equiv
_atom_site_adp_type
_atom_site_occupancy
_atom_site_symmetry_multiplicity
_atom_site_calc_flag
_atom_site_refinement_flags
_atom_site_disorder_assembly
_atom_site_disorder_group
S1A S 0.1354(8) -0.3599(6) 0.7674(6) 0.0657(13) Uani 0.465(7) 1 d P A 4
C1A C 0.246(4) -0.390(3) 0.736(2) 0.097(8) Uani 0.465(7) 1 d P A 4
H1AA H 0.2079 -0.4626 0.7001 0.145 Uiso 0.465(7) 1 calc PR A 4
H1AB H 0.3169 -0.3747 0.7855 0.145 Uiso 0.465(7) 1 calc PR A 4
H1AC H 0.2729 -0.3489 0.7033 0.145 Uiso 0.465(7) 1 calc PR A 4
S1B S 0.1382(7) -0.3126(5) 0.7935(5) 0.0657(13) Uani 0.535(7) 1 d P A 3
C1B C 0.013(3) -0.318(2) 0.709(2) 0.097(8) Uani 0.535(7) 1 d P A 3
H1BA H -0.0516 -0.3883 0.6793 0.145 Uiso 0.535(7) 1 calc PR A 3
H1BB H 0.0438 -0.2936 0.6694 0.145 Uiso 0.535(7) 1 calc PR A 3
H1BC H -0.0227 -0.2742 0.7326 0.145 Uiso 0.535(7) 1 calc PR A 3
S2A S 0.0122(7) -0.2240(7) 0.8623(5) 0.0636(11) Uani 0.441(6) 1 d P B 1
C2A C -0.076(4) -0.217(4) 0.769(4) 0.126(12) Uani 0.441(6) 1 d P B 1
H2AA H -0.0539 -0.2455 0.7229 0.189 Uiso 0.441(6) 1 calc PR B 1
H2AB H -0.0580 -0.1457 0.7778 0.189 Uiso 0.441(6) 1 calc PR B 1
H2AC H -0.1639 -0.2565 0.7547 0.189 Uiso 0.441(6) 1 calc PR B 1
S2B S 0.0509(5) -0.1465(5) 0.9104(4) 0.0636(11) Uani 0.559(6) 1 d P B 2
C2B C -0.018(3) -0.073(3) 0.860(3) 0.126(12) Uani 0.559(6) 1 d P B 2
H2BA H -0.0368 -0.0995 0.7991 0.189 Uiso 0.559(6) 1 calc PR B 2
H2BB H 0.0415 -0.0010 0.8847 0.189 Uiso 0.559(6) 1 calc PR B 2
H2BC H -0.0936 -0.0806 0.8685 0.189 Uiso 0.559(6) 1 calc PR B 2
C3 C 0.1767(17) -0.144(2) 0.8772(16) 0.129(10) Uani 1 1 d . . .
C4 C 0.2206(14) -0.2030(18) 0.8380(12) 0.101(7) Uani 1 1 d . A .
C5 C 0.3958(14) -0.0192(13) 0.9000(8) 0.067(4) Uani 1 1 d . . .
C6 C 0.5085(14) 0.0677(11) 0.9203(7) 0.061(3) Uani 1 1 d . B .
C7 C 0.6837(19) 0.2513(11) 0.9732(7) 0.083(5) Uani 1 1 d . B .
C8 C 0.7263(13) 0.1889(8) 0.9320(6) 0.058(3) Uani 1 1 d . B .
C9 C 0.694(3) 0.4345(13) 0.9508(9) 0.174(15) Uani 1 1 d . B .
H9A H 0.6025 0.3963 0.9287 0.209 Uiso 1 1 calc R . .
H9B H 0.7163 0.5079 0.9785 0.209 Uiso 1 1 calc R . .
C10 C 0.737(3) 0.4190(11) 0.8782(8) 0.153(12) Uani 1 1 d . . .
C11 C 0.665(2) 0.3246(10) 0.8082(7) 0.097(6) Uani 1 1 d . . .
H11 H 0.5880 0.2781 0.8042 0.116 Uiso 1 1 calc R . .
C12 C 0.846(3) 0.4876(12) 0.8798(9) 0.204(19) Uani 1 1 d . . .
H12 H 0.8942 0.5520 0.9250 0.245 Uiso 1 1 calc R . .
C13 C 0.885(3) 0.4612(14) 0.8135(10) 0.207(19) Uani 1 1 d . . .
H13 H 0.9594 0.5084 0.8143 0.248 Uiso 1 1 calc R . .
C14 C 0.815(2) 0.3641(12) 0.7454(10) 0.133(10) Uani 1 1 d . . .
H14 H 0.8417 0.3448 0.7018 0.159 Uiso 1 1 calc R . .
C15 C 0.8751(10) 0.1172(9) 0.8573(6) 0.055(3) Uani 1 1 d . B .
H15A H 0.9560 0.1178 0.8853 0.066 Uiso 1 1 calc R . .
H15B H 0.8099 0.0563 0.8565 0.066 Uiso 1 1 calc R . .
C16 C 0.8559(9) 0.1076(8) 0.7656(6) 0.048(2) Uani 1 1 d . . .
C17 C 0.7333(9) 0.0650(7) 0.7014(5) 0.0381(19) Uani 1 1 d . . .
H17 H 0.6625 0.0413 0.7142 0.046 Uiso 1 1 calc R . .
C18 C 0.9575(10) 0.1390(11) 0.7428(8) 0.069(4) Uani 1 1 d . . .
H18 H 1.0390 0.1663 0.7841 0.083 Uiso 1 1 calc R . .
C19 C 0.9394(10) 0.1304(12) 0.6593(9) 0.074(4) Uani 1 1 d . . .
H19 H 1.0087 0.1516 0.6446 0.089 Uiso 1 1 calc R . .
C20 C 0.8186(9) 0.0903(10) 0.5969(7) 0.058(3) Uani 1 1 d . . .
H20 H 0.8054 0.0849 0.5404 0.069 Uiso 1 1 calc R . .
C21 C 0.8745(18) 0.3520(17) 0.5263(12) 0.132(10) Uani 1 1 d . . .
C22 C 0.7279(15) 0.2844(11) 0.4945(9) 0.093(6) Uani 1 1 d . . .
C23 C 0.6495(15) 0.2907(9) 0.4246(8) 0.094(6) Uani 1 1 d . . .
H23 H 0.6826 0.3394 0.4018 0.113 Uiso 1 1 calc R . .
C24 C 0.5227(14) 0.2259(8) 0.3879(7) 0.063(3) Uani 1 1 d . . .
C25 C 0.4391(16) 0.2284(9) 0.3040(7) 0.071(4) Uani 1 1 d . . .
C26 C 0.585(5) 0.4858(17) 0.6153(14) 0.20(3) Uani 1 1 d . . .
C27 C 0.490(2) 0.3640(12) 0.5772(7) 0.128(10) Uani 1 1 d . . .
C28 C 0.364(2) 0.3248(15) 0.5323(9) 0.121(9) Uani 1 1 d . . .
H28 H 0.3286 0.3697 0.5213 0.145 Uiso 1 1 calc R . .
C29 C 0.2886(18) 0.2217(15) 0.5033(8) 0.083(5) Uani 1 1 d . . .
C30 C 0.143(2) 0.180(3) 0.4605(15) 0.143(12) Uani 1 1 d . . .
C31 C 0.218(2) -0.027(2) 0.6590(15) 0.117(9) Uani 1 1 d . . .
C32 C 0.298(4) 0.274(4) 1.0686(16) 0.22(2) Uani 1 1 d . . .
C33 C 0.718(5) 0.593(2) 0.1905(19) 0.27(3) Uani 1 1 d . . .
H33A H 0.6500 0.5300 0.1446 0.322 Uiso 1 1 calc R . .
H33B H 0.7679 0.6331 0.1652 0.322 Uiso 1 1 calc R . .
N1 N 0.7089(14) 0.3015(7) 0.7455(6) 0.081(4) Uani 1 1 d . . .
N2 N 0.7213(7) 0.0596(6) 0.6211(5) 0.0374(16) Uani 1 1 d . . .
O1 O 0.6413(8) 0.2066(5) 0.6839(4) 0.058(2) Uani 1 1 d . . .
O2 O 0.6029(5) 0.0258(4) 0.5606(4) 0.0332(12) Uani 1 1 d . . .
O3 O 0.6997(7) 0.2256(6) 0.5340(5) 0.062(2) Uani 1 1 d . . .
O4 O 0.4617(7) 0.1633(5) 0.4152(4) 0.0469(17) Uani 1 1 d . . .
O5 O 0.5528(12) 0.3141(6) 0.5938(5) 0.086(4) Uani 1 1 d . . .
O6 O 0.3165(9) 0.1476(8) 0.5069(5) 0.064(2) Uani 1 1 d . . .
O7 O 0.3895(7) 0.0503(7) 0.6083(5) 0.0568(19) Uani 1 1 d . . .
O8 O 0.4266(9) -0.0431(9) 0.7016(6) 0.077(3) Uani 1 1 d . . .
O9 O 0.4278(13) 0.1219(11) 0.7606(6) 0.098(4) Uani 1 1 d . . .
O10 O 0.2399(13) 0.1868(11) 0.9080(7) 0.102(4) Uani 1 1 d . . .
O11 O 0.1605(9) 0.3068(7) 0.9567(8) 0.097(4) Uani 1 1 d . . .
O12 O 0.3931(13) 0.3588(18) 0.9956(17) 0.197(11) Uani 1 1 d . . .
F1 F 0.9425(11) 0.3034(12) 0.5598(10) 0.164(7) Uani 1 1 d . . .
F2 F 0.9121(11) 0.3753(12) 0.4700(8) 0.167(7) Uani 1 1 d . . .
F3 F 0.9096(13) 0.4321(12) 0.5891(10) 0.193(8) Uani 1 1 d . . .
F4 F 0.5019(11) 0.2957(7) 0.2764(6) 0.128(5) Uani 1 1 d . . .
F5 F 0.3827(7) 0.1350(5) 0.2416(4) 0.0632(18) Uani 1 1 d . . .
F6 F 0.3443(12) 0.2485(9) 0.3140(5) 0.113(4) Uani 1 1 d . . .
F7 F 0.660(3) 0.5088(11) 0.5888(13) 0.28(2) Uani 1 1 d . . .
F8 F 0.505(3) 0.5342(11) 0.5931(10) 0.313(18) Uani 1 1 d . . .
F9 F 0.622(3) 0.5151(11) 0.7001(8) 0.300(17) Uani 1 1 d . . .
F10 F 0.1085(17) 0.2539(16) 0.4522(11) 0.195(8) Uani 1 1 d . . .
F11 F 0.0978(11) 0.1140(13) 0.3810(9) 0.136(5) Uani 1 1 d . . .
F12 F 0.0868(16) 0.1344(19) 0.5022(11) 0.213(10) Uani 1 1 d . . .
F13 F 0.1713(11) 0.0437(13) 0.6434(8) 0.137(5) Uani 1 1 d . . .
F14 F 0.1645(11) -0.1150(12) 0.5878(8) 0.116(4) Uani 1 1 d . . .
F15 F 0.1920(11) -0.0475(14) 0.7229(8) 0.157(6) Uani 1 1 d . . .
F16 F 0.1693(19) 0.1663(13) 1.0383(15) 0.182(8) Uani 1 1 d . . .
F17 F 0.3886(17) 0.2456(16) 1.0950(7) 0.197(9) Uani 1 1 d . . .
F18 F 0.2998(16) 0.3369(16) 1.1313(7) 0.177(8) Uani 1 1 d . . .
S3 S 0.2790(5) -0.0072(6) 0.9288(3) 0.121(2) Uani 1 1 d . B .
S4 S 0.3734(3) -0.1411(3) 0.84465(19) 0.0589(7) Uani 1 1 d . A .
S5 S 0.6282(3) 0.05726(19) 0.89114(15) 0.0465(6) Uani 1 1 d . . .
S6 S 0.5391(5) 0.1938(4) 0.9770(2) 0.0917(15) Uani 1 1 d . . .
S7 S 0.7690(7) 0.3872(3) 1.0290(2) 0.139(3) Uani 1 1 d . . .
S8 S 0.8710(4) 0.2348(2) 0.92107(17) 0.0758(11) Uani 1 1 d . . .
S9 S 0.3809(4) 0.0279(4) 0.6829(2) 0.0757(11) Uani 1 1 d . . .
S10 S 0.2569(4) 0.2705(3) 0.9694(3) 0.0993(16) Uani 1 1 d . . .
Cl1 Cl 0.793(2) 0.5680(18) 0.2488(17) 0.50(2) Uani 1 1 d . . .
Cl2 Cl 0.6518(15) 0.6722(13) 0.2485(6) 0.322(10) Uani 1 1 d . . .
Yb1 Yb 0.51004(4) 0.14193(3) 0.54571(2) 0.03926(16) Uani 1 1 d . . .

loop_
_atom_site_aniso_label
_atom_site_aniso_U_11
_atom_site_aniso_U_22
_atom_site_aniso_U_33
_atom_site_aniso_U_23
_atom_site_aniso_U_13
_atom_site_aniso_U_12
S1A 0.070(2) 0.038(3) 0.069(4) 0.014(3) 0.023(3) 0.010(3)
C1A 0.096(16) 0.057(12) 0.086(16) 0.009(11) 0.002(13) 0.014(11)
S1B 0.070(2) 0.038(3) 0.069(4) 0.014(3) 0.023(3) 0.010(3)
C1B 0.096(16) 0.057(12) 0.086(16) 0.009(11) 0.002(13) 0.014(11)
S2A 0.055(2) 0.082(3) 0.068(3) 0.039(2) 0.032(2) 0.032(3)
C2A 0.069(14) 0.17(3) 0.21(4) 0.13(3) 0.070(19) 0.072(18)
S2B 0.055(2) 0.082(3) 0.068(3) 0.039(2) 0.032(2) 0.032(3)
C2B 0.069(14) 0.17(3) 0.21(4) 0.13(3) 0.070(19) 0.072(18)
C3 0.084(11) 0.23(3) 0.18(2) 0.19(2) 0.078(14) 0.086(15)
C4 0.059(8) 0.19(2) 0.102(12) 0.119(14) 0.039(9) 0.063(11)
C5 0.091(9) 0.110(11) 0.059(7) 0.058(8) 0.050(7) 0.074(9)
C6 0.108(10) 0.083(8) 0.037(5) 0.032(6) 0.038(6) 0.078(9)
C7 0.168(16) 0.064(8) 0.025(5) 0.010(5) 0.023(7) 0.076(10)
C8 0.102(9) 0.039(5) 0.023(4) 0.009(4) 0.012(5) 0.031(6)
C9 0.41(4) 0.072(10) 0.040(7) 0.010(7) 0.037(14) 0.149(19)
C10 0.32(3) 0.034(7) 0.029(6) -0.001(5) -0.007(11) 0.064(13)
C11 0.198(19) 0.048(7) 0.028(5) 0.005(5) 0.011(8) 0.067(10)
C12 0.36(4) 0.032(7) 0.032(7) 0.005(6) -0.017(13) -0.041(13)
C13 0.30(3) 0.075(12) 0.037(8) 0.018(8) -0.024(13) -0.082(16)
C14 0.178(19) 0.065(9) 0.042(7) 0.027(7) -0.013(10) -0.032(11)
C15 0.047(5) 0.054(6) 0.029(5) 0.014(4) -0.008(4) 0.003(5)
C16 0.035(5) 0.053(6) 0.030(4) 0.014(4) -0.006(4) 0.004(4)
C17 0.036(4) 0.036(4) 0.024(4) 0.005(3) 0.002(3) 0.007(4)
C18 0.032(5) 0.093(9) 0.052(6) 0.042(7) -0.003(5) -0.003(5)
C19 0.031(5) 0.112(11) 0.064(8) 0.051(8) 0.012(5) 0.008(6)
C20 0.035(5) 0.085(8) 0.039(5) 0.030(6) 0.008(4) 0.011(5)
C21 0.093(12) 0.118(15) 0.072(10) 0.056(11) -0.016(9) -0.058(11)
C22 0.088(10) 0.064(8) 0.055(7) 0.033(7) -0.007(7) -0.025(7)
C23 0.106(11) 0.041(6) 0.049(7) 0.026(6) -0.020(7) -0.029(7)
C24 0.103(9) 0.024(4) 0.031(5) 0.006(4) 0.005(6) 0.013(5)
C25 0.122(11) 0.035(5) 0.032(5) 0.011(4) 0.005(6) 0.028(7)
C26 0.43(7) 0.045(12) 0.048(10) -0.001(8) -0.019(18) 0.11(3)
C27 0.27(3) 0.070(9) 0.018(5) -0.012(5) -0.011(9) 0.114(14)
C28 0.24(3) 0.117(14) 0.038(7) 0.019(8) 0.026(11) 0.145(17)
C29 0.138(14) 0.128(14) 0.049(7) 0.049(8) 0.048(8) 0.113(13)
C30 0.18(2) 0.30(3) 0.113(16) 0.15(2) 0.098(16) 0.21(3)
C31 0.116(14) 0.24(3) 0.124(16) 0.15(2) 0.097(14) 0.127(18)
C32 0.32(4) 0.49(6) 0.105(16) 0.16(3) 0.14(2) 0.37(5)
C33 0.56(8) 0.11(2) 0.12(2) 0.063(17) 0.04(3) 0.20(4)
N1 0.140(11) 0.029(4) 0.025(4) 0.008(4) -0.005(5) 0.012(6)
N2 0.029(3) 0.040(4) 0.029(4) 0.010(3) 0.002(3) 0.007(3)
O1 0.088(5) 0.030(3) 0.022(3) -0.001(3) -0.007(3) 0.018(4)
O2 0.029(3) 0.031(3) 0.024(3) 0.006(2) -0.001(2) 0.008(2)
O3 0.057(4) 0.051(4) 0.041(4) 0.021(4) -0.002(3) -0.004(4)
O4 0.067(4) 0.034(3) 0.026(3) 0.007(3) 0.005(3) 0.021(3)
O5 0.158(10) 0.041(4) 0.033(4) 0.002(3) -0.002(5) 0.053(6)
O6 0.086(6) 0.095(6) 0.041(4) 0.031(4) 0.029(4) 0.066(5)
O7 0.056(4) 0.087(6) 0.038(4) 0.031(4) 0.020(3) 0.037(4)
O8 0.086(6) 0.133(9) 0.069(6) 0.069(6) 0.047(5) 0.077(7)
O9 0.135(10) 0.150(11) 0.050(5) 0.047(7) 0.045(6) 0.092(9)
O10 0.133(10) 0.149(11) 0.064(6) 0.050(7) 0.037(7) 0.101(9)
O11 0.066(6) 0.053(5) 0.110(8) -0.008(5) -0.025(5) 0.032(4)
O12 0.076(9) 0.26(2) 0.32(3) 0.22(2) 0.086(13) 0.062(12)
F1 0.081(7) 0.183(14) 0.140(11) 0.102(11) -0.004(7) -0.034(7)
F2 0.100(8) 0.196(13) 0.116(9) 0.105(10) 0.005(7) -0.037(8)
F3 0.118(9) 0.135(12) 0.138(12) -0.032(9) 0.019(8) -0.073(9)
F4 0.147(9) 0.083(6) 0.069(5) 0.051(5) -0.021(6) -0.010(6)
F5 0.095(5) 0.046(3) 0.031(3) 0.007(3) 0.006(3) 0.032(3)
F6 0.201(11) 0.129(8) 0.047(4) 0.030(5) 0.030(6) 0.133(9)
F7 0.39(4) 0.048(7) 0.146(17) 0.034(8) -0.13(2) 0.001(12)
F8 0.55(4) 0.111(10) 0.117(10) -0.034(8) -0.111(16) 0.214(18)
F9 0.56(4) 0.112(10) 0.067(7) -0.041(7) -0.096(13) 0.194(17)
F10 0.244(17) 0.33(2) 0.219(16) 0.183(17) 0.141(15) 0.260(19)
F11 0.093(7) 0.247(16) 0.125(10) 0.115(11) 0.045(7) 0.103(9)
F12 0.200(14) 0.47(3) 0.233(17) 0.29(2) 0.179(14) 0.256(19)
F13 0.127(8) 0.280(16) 0.139(9) 0.146(11) 0.092(8) 0.160(11)
F14 0.115(8) 0.173(12) 0.108(8) 0.085(9) 0.070(7) 0.071(8)
F15 0.123(8) 0.34(2) 0.155(10) 0.198(13) 0.112(8) 0.152(12)
F16 0.200(17) 0.136(12) 0.26(2) 0.096(14) 0.136(17) 0.079(12)
F17 0.277(18) 0.41(3) 0.072(6) 0.121(11) 0.094(9) 0.30(2)
F18 0.223(15) 0.32(2) 0.070(7) 0.052(10) 0.063(8) 0.219(17)
S3 0.158(4) 0.255(7) 0.131(4) 0.157(5) 0.121(4) 0.181(5)
S4 0.0522(15) 0.086(2) 0.0485(15) 0.0387(16) 0.0246(13) 0.0282(15)
S5 0.0713(16) 0.0395(12) 0.0332(11) 0.0110(10) 0.0246(12) 0.0277(12)
S6 0.179(4) 0.117(3) 0.0404(15) 0.0353(18) 0.048(2) 0.124(3)
S7 0.303(8) 0.053(2) 0.0258(14) 0.0020(13) 0.016(3) 0.084(3)
S8 0.103(3) 0.0368(14) 0.0286(12) 0.0013(11) -0.0004(14) -0.0070(15)
S9 0.098(2) 0.140(3) 0.0599(18) 0.066(2) 0.0555(19) 0.091(3)
S10 0.087(3) 0.087(3) 0.071(2) -0.012(2) -0.027(2) 0.054(2)
Cl1 0.35(2) 0.39(3) 0.49(3) -0.16(2) -0.06(2) 0.27(2)
Cl2 0.409(19) 0.44(2) 0.132(7) 0.000(10) -0.002(9) 0.363(19)
Yb1 0.0528(3) 0.0311(2) 0.0216(2) 0.00380(15) 0.00357(16) 0.01758(18)

loop_
_atom_type_symbol
_atom_type_description
_atom_type_scat_dispersion_real
_atom_type_scat_dispersion_imag
_atom_type_scat_source
C C 0.0033 0.0016 'International Tables Vol C Tables 4.2.6.8 and 6.1.1.4'
H H 0.0000 0.0000 'International Tables Vol C Tables 4.2.6.8 and 6.1.1.4'
N N 0.0061 0.0033 'International Tables Vol C Tables 4.2.6.8 and 6.1.1.4'
O O 0.0106 0.0060 'International Tables Vol C Tables 4.2.6.8 and 6.1.1.4'
F F 0.0171 0.0103 'International Tables Vol C Tables 4.2.6.8 and 6.1.1.4'
S S 0.1246 0.1234 'International Tables Vol C Tables 4.2.6.8 and 6.1.1.4'
Cl Cl 0.1484 0.1585 'International Tables Vol C Tables 4.2.6.8 and 6.1.1.4'
Yb Yb -0.3850 5.5486 'International Tables Vol C Tables 4.2.6.8 and 6.1.1.4'

loop_
_geom_angle_atom_site_label_1
_geom_angle_atom_site_label_2
_geom_angle_atom_site_label_3
_geom_angle
_geom_angle_site_symmetry_1
_geom_angle_site_symmetry_3
C1A S1A C4 107.0(13) . .
C4 S1B C1B 104.1(12) . .
C2A S2A C3 102.1(15) . .
C3 S2B C2B 106.1(12) . .
C4 C3 S2B 144(2) . .
C4 C3 S3 116.4(14) . .
S2B C3 S3 99.1(15) . .
C4 C3 S2A 110.7(19) . .
S2B C3 S2A 34.5(4) . .
S3 C3 S2A 132.9(16) . .
C3 C4 S1B 117.2(15) . .
C3 C4 S4 117.0(18) . .
S1B C4 S4 125.8(15) . .
C3 C4 S1A 129.8(15) . .
S1B C4 S1A 12.6(5) . .
S4 C4 S1A 113.2(12) . .
C6 C5 S3 122.0(11) . .
C6 C5 S4 120.2(9) . .
S3 C5 S4 117.8(10) . .
C5 C6 S5 122.7(9) . .
C5 C6 S6 123.0(9) . .
S5 C6 S6 114.2(9) . .
C8 C7 S6 118.0(12) . .
C8 C7 S7 125.3(15) . .
S6 C7 S7 116.6(8) . .
C7 C8 S5 115.1(12) . .
C7 C8 S8 124.0(11) . .
S5 C8 S8 120.9(7) . .
C10 C9 S7 108.7(17) . .
C12 C10 C11 119(2) . .
C12 C10 C9 124.1(16) . .
C11 C10 C9 117(2) . .
N1 C11 C10 119(2) . .
C10 C12 C13 119.7(15) . .
C12 C13 C14 121(2) . .
N1 C14 C13 117(2) . .
C16 C15 S8 113.6(8) . .
C18 C16 C17 118.5(9) . .
C18 C16 C15 120.8(9) . .
C17 C16 C15 120.7(9) . .
N2 C17 C16 118.4(9) . .
C19 C18 C16 120.5(9) . .
C18 C19 C20 120.6(11) . .
N2 C20 C19 117.5(10) . .
F3 C21 F2 110.0(17) . .
F3 C21 F1 102.6(16) . .
F2 C21 F1 106(2) . .
F3 C21 C22 110(2) . .
F2 C21 C22 115.8(14) . .
F1 C21 C22 111.7(14) . .
O3 C22 C23 128.3(14) . .
O3 C22 C21 113.8(13) . .
C23 C22 C21 117.7(13) . .
C22 C23 C24 120.6(12) . .
O4 C24 C23 127.6(10) . .
O4 C24 C25 113.3(12) . .
C23 C24 C25 119.1(11) . .
F4 C25 F5 108.0(11) . .
F4 C25 F6 109.1(12) . .
F5 C25 F6 104.5(12) . .
F4 C25 C24 113.6(13) . .
F5 C25 C24 110.3(9) . .
F6 C25 C24 111.0(11) . .
F7 C26 F9 118(5) . .
F7 C26 F8 109(3) . .
F9 C26 F8 104(3) . .
F7 C26 C27 116(3) . .
F9 C26 C27 105(2) . .
F8 C26 C27 104(3) . .
O5 C27 C28 127.3(16) . .
O5 C27 C26 109(2) . .
C28 C27 C26 124(2) . .
C29 C28 C27 121.1(13) . .
O6 C29 C28 130.0(17) . .
O6 C29 C30 110.0(18) . .
C28 C29 C30 120.0(16) . .
F12 C30 F10 108.9(16) . .
F12 C30 F11 108(3) . .
F10 C30 F11 103.9(15) . .
F12 C30 C29 112.0(14) . .
F10 C30 C29 113(3) . .
F11 C30 C29 110.8(13) . .
F15 C31 F14 111(2) . .
F15 C31 F13 106.4(15) . .
F14 C31 F13 110.5(16) . .
F15 C31 S9 113.0(14) . .
F14 C31 S9 106.9(12) . .
F13 C31 S9 108.7(17) . .
F18 C32 F17 109(2) . .
F18 C32 F16 106(3) . .
F17 C32 F16 103(3) . .
F18 C32 S10 127(2) . .
F17 C32 S10 116.1(12) . .
F16 C32 S10 90(2) . .
Cl1 C33 Cl2 109(2) . .
C14 N1 O1 119.5(14) . .
C14 N1 C11 124.1(14) . .
O1 N1 C11 116.3(13) . .
C17 N2 C20 124.5(8) . .
C17 N2 O2 118.1(7) . .
C20 N2 O2 117.3(7) . .
N1 O1 Yb1 135.4(6) . .
N2 O2 Yb1 122.9(5) . 2_656
N2 O2 Yb1 121.3(5) . .
Yb1 O2 Yb1 115.3(2) 2_656 .
C22 O3 Yb1 130.8(10) . .
C24 O4 Yb1 132.8(7) . .
C27 O5 Yb1 134.1(11) . .
C29 O6 Yb1 130.8(11) . .
S9 O7 Yb1 149.1(5) . .
C5 S3 C3 93.6(9) . .
C5 S4 C4 95.1(10) . .
C6 S5 C8 96.8(7) . .
C7 S6 C6 95.7(6) . .
C7 S7 C9 101.0(8) . .
C8 S8 C15 104.5(5) . .
O8 S9 O7 116.3(5) . .
O8 S9 O9 111.6(6) . .
O7 S9 O9 113.9(7) . .
O8 S9 C31 107.7(9) . .
O7 S9 C31 104.2(6) . .
O9 S9 C31 101.6(11) . .
O10 S10 O11 118.8(7) . .
O10 S10 O12 108.0(12) . .
O11 S10 O12 113.3(9) . .
O10 S10 C32 117.8(14) . .
O11 S10 C32 105.8(9) . .
O12 S10 C32 90(2) . .
O1 Yb1 O5 75.0(3) . .
O1 Yb1 O4 147.5(3) . .
O5 Yb1 O4 80.9(3) . .
O1 Yb1 O6 120.9(3) . .
O5 Yb1 O6 73.9(4) . .
O4 Yb1 O6 71.2(3) . .
O1 Yb1 O3 80.4(3) . .
O5 Yb1 O3 75.6(4) . .
O4 Yb1 O3 72.6(3) . .
O6 Yb1 O3 135.5(3) . .
O1 Yb1 O7 76.5(3) . .
O5 Yb1 O7 111.8(4) . .
O4 Yb1 O7 133.6(3) . .
O6 Yb1 O7 70.4(3) . .
O3 Yb1 O7 152.6(3) . .
O1 Yb1 O2 133.9(2) . 2_656
O5 Yb1 O2 150.8(3) . 2_656
O4 Yb1 O2 73.7(2) . 2_656
O6 Yb1 O2 84.2(3) . 2_656
O3 Yb1 O2 109.4(3) . 2_656
O7 Yb1 O2 77.4(3) . 2_656
O1 Yb1 O2 74.1(2) . .
O5 Yb1 O2 142.3(3) . .
O4 Yb1 O2 116.7(2) . .
O6 Yb1 O2 141.8(3) . .
O3 Yb1 O2 78.6(3) . .
O7 Yb1 O2 81.0(2) . .
O2 Yb1 O2 64.7(2) 2_656 .
O1 Yb1 Yb1 104.10(18) . 2_656
O5 Yb1 Yb1 170.1(3) . 2_656
O4 Yb1 Yb1 95.93(16) . 2_656
O6 Yb1 Yb1 114.1(2) . 2_656
O3 Yb1 Yb1 94.4(2) . 2_656
O7 Yb1 Yb1 77.2(2) . 2_656
O2 Yb1 Yb1 32.64(14) 2_656 2_656
O2 Yb1 Yb1 32.10(13) . 2_656

loop_
_geom_bond_atom_site_label_1
_geom_bond_atom_site_label_2
_geom_bond_distance
_geom_bond_site_symmetry_2
S1A C1A 1.74(4) .
S1A C4 2.05(3) .
S1B C4 1.44(2) .
S1B C1B 1.77(3) .
S2A C2A 1.73(5) .
S2A C3 1.860(19) .
S2B C3 1.78(2) .
S2B C2B 1.81(3) .
C3 C4 1.32(3) .
C3 S3 1.80(3) .
C4 S4 1.737(15) .
C5 C6 1.41(2) .
C5 S3 1.689(12) .
C5 S4 1.701(15) .
C6 S5 1.719(12) .
C6 S6 1.726(12) .
C7 C8 1.355(18) .
C7 S6 1.71(2) .
C7 S7 1.762(14) .
C8 S5 1.725(11) .
C8 S8 1.751(15) .
C9 C10 1.50(3) .
C9 S7 1.839(17) .
C10 C12 1.36(4) .
C10 C11 1.393(18) .
C11 N1 1.37(2) .
C12 C13 1.39(4) .
C13 C14 1.40(2) .
C14 N1 1.31(2) .
C15 C16 1.511(14) .
C15 S8 1.838(13) .
C16 C18 1.376(16) .
C16 C17 1.410(12) .
C17 N2 1.344(12) .
C18 C19 1.375(17) .
C19 C20 1.386(15) .
C20 N2 1.345(13) .
C21 F3 1.24(3) .
C21 F2 1.26(2) .
C21 F1 1.37(3) .
C21 C22 1.58(2) .
C22 O3 1.248(15) .
C22 C23 1.369(19) .
C23 C24 1.37(2) .
C24 O4 1.255(14) .
C24 C25 1.551(16) .
C25 F4 1.312(17) .
C25 F5 1.326(12) .
C25 F6 1.34(2) .
C26 F7 1.13(7) .
C26 F9 1.33(3) .
C26 F8 1.41(4) .
C26 C27 1.61(4) .
C27 O5 1.251(18) .
C27 C28 1.36(3) .
C28 C29 1.35(3) .
C29 O6 1.256(15) .
C29 C30 1.55(3) .
C30 F12 1.29(3) .
C30 F10 1.31(2) .
C30 F11 1.31(3) .
C31 F15 1.312(16) .
C31 F14 1.35(3) .
C31 F13 1.40(2) .
C31 S9 1.75(2) .
C32 F18 1.24(3) .
C32 F17 1.32(2) .
C32 F16 1.64(5) .
C32 S10 1.64(2) .
C33 Cl1 1.38(3) .
C33 Cl2 1.88(4) .
N1 O1 1.334(11) .
N2 O2 1.366(9) .
O1 Yb1 2.233(6) .
O2 Yb1 2.338(6) 2_656
O2 Yb1 2.373(6) .
O3 Yb1 2.324(8) .
O4 Yb1 2.311(6) .
O5 Yb1 2.280(7) .
O6 Yb1 2.313(8) .
O7 S9 1.437(8) .
O7 Yb1 2.333(8) .
O8 S9 1.401(9) .
O9 S9 1.481(13) .
O10 S10 1.328(13) .
O11 S10 1.435(10) .
O12 S10 1.582(16) .
Yb1 O2 2.338(6) 2_656
Yb1 Yb1 3.9786(7) 2_656
